data_4028401
loop_
_publ_author_name
'Miroslav Kavala'
'Roman Bo\<ca'
'Lubom\'ir Dlh\'a\<n'
'Vlasta Brezov\'a'
'Martin Breza'
'Jozef Ko\<z\'i\<sek'
'Marek Fronc'
'Peter Herich'
'Lubom\'ir \<Svorc'
'Peter Szolcs\'anyi'

_publ_section_title
;
 Preparation and Spectroscopic, Magnetic, and Electrochemical Studies of
 Mono-/Biradical TEMPO Derivatives
;
_journal_name_full 'Journal of Organic Chemistry'
_journal_page_first 6558
_journal_page_last 6569
_journal_paper_doi 10.1021/jo400845m
_journal_volume 78
_journal_year 2013
_chemical_formula_sum 'C10 H21 N2 O3 S'
_chemical_formula_weight 249.35
_chemical_name_systematic
; 
 ? 
;
_space_group_IT_number 14
_symmetry_cell_setting monoclinic
_symmetry_space_group_name_Hall '-P 2ybc'
_symmetry_space_group_name_H-M 'P 1 21/c 1'
_atom_sites_solution_hydrogens geom
_atom_sites_solution_primary direct
_atom_sites_solution_secondary difmap
_audit_creation_method SHELXL-97
_cell_angle_alpha 90.00
_cell_angle_beta 119.167(3)
_cell_angle_gamma 90.00
_cell_formula_units_Z 4
_cell_length_a 6.3108(3)
_cell_length_b 21.6752(8)
_cell_length_c 11.2066(5)
_cell_measurement_reflns_used 9704
_cell_measurement_temperature 293(2)
_cell_measurement_theta_max 33.9411
_cell_measurement_theta_min 3.4974
_cell_volume 1338.56(11)
_computing_cell_refinement
;
CrysAlisPro, Agilent Technologies,
Version 1.171.36.20 (release 27-06-2012 CrysAlis171 .NET)
(compiled Jul 11 2012,15:38:31)
;
_computing_data_collection
;
CrysAlisPro, Agilent Technologies,
Version 1.171.36.20 (release 27-06-2012 CrysAlis171 .NET)
(compiled Jul 11 2012,15:38:31)
;
_computing_data_reduction
;
CrysAlisPro, Agilent Technologies,
Version 1.171.36.20 (release 27-06-2012 CrysAlis171 .NET)
(compiled Jul 11 2012,15:38:31)
;
_computing_molecular_graphics 'DIAMOND (Brandenburg, 1998)'
_computing_publication_material ' enCIFer (Allen et al., 2008)'
_computing_structure_refinement 'SHELXL-97 (Sheldrick, 1997)'
_computing_structure_solution 'SHELXS-97 (Sheldrick, 1990)'
_diffrn_ambient_temperature 293(2)
_diffrn_detector_area_resol_mean 5.2170
_diffrn_measured_fraction_theta_full 0.996
_diffrn_measured_fraction_theta_max 0.996
_diffrn_measurement_device_type 'Xcalibur, Ruby, Gemini'
_diffrn_measurement_method '\w scans'
_diffrn_radiation_monochromator graphite
_diffrn_radiation_source 'fine-focus sealed tube'
_diffrn_radiation_type MoK\a
_diffrn_radiation_wavelength 0.71073
_diffrn_reflns_av_R_equivalents 0.0171
_diffrn_reflns_av_sigmaI/netI 0.0092
_diffrn_reflns_limit_h_max 7
_diffrn_reflns_limit_h_min -7
_diffrn_reflns_limit_k_max 27
_diffrn_reflns_limit_k_min -27
_diffrn_reflns_limit_l_max 14
_diffrn_reflns_limit_l_min -14
_diffrn_reflns_number 19947
_diffrn_reflns_theta_full 26.37
_diffrn_reflns_theta_max 26.37
_diffrn_reflns_theta_min 4.11
_exptl_absorpt_coefficient_mu 0.238
_exptl_absorpt_correction_T_max 0.874
_exptl_absorpt_correction_T_min 0.816
_exptl_absorpt_correction_type analytical
_exptl_absorpt_process_details
;
CrysAlisPro, Agilent Technologies,
Version 1.171.36.20 (release 27-06-2012 CrysAlis171 .NET)
(compiled Jul 11 2012,15:38:31)
Analytical numeric absorption correction using a multifaceted crystal
            model based on expressions derived by R.C. Clark & J.S. Reid.
(Clark, R. C. & Reid, J. S. (1995). Acta Cryst. A51, 887-897)
;
_exptl_crystal_colour red
_exptl_crystal_density_diffrn 1.237
_exptl_crystal_description block
_exptl_crystal_F_000 540
_exptl_crystal_size_max 1.104
_exptl_crystal_size_mid 0.903
_exptl_crystal_size_min 0.686
_refine_diff_density_max 0.407
_refine_diff_density_min -0.359
_refine_diff_density_rms 0.041
_refine_ls_extinction_method none
_refine_ls_goodness_of_fit_ref 1.185
_refine_ls_hydrogen_treatment mixed
_refine_ls_matrix_type full
_refine_ls_number_parameters 145
_refine_ls_number_reflns 2716
_refine_ls_number_restraints 0
_refine_ls_restrained_S_all 1.185
_refine_ls_R_factor_all 0.0412
_refine_ls_R_factor_gt 0.0383
_refine_ls_shift/su_max 0.000
_refine_ls_shift/su_mean 0.000
_refine_ls_structure_factor_coef Fsqd
_refine_ls_weighting_details 'calc w=1/[\s^2^(Fo^2^)+(0.0714P)^2^+0.2581P] where P=(Fo^2^+2Fc^2^)/3'
_refine_ls_weighting_scheme calc
_refine_ls_wR_factor_gt 0.1241
_refine_ls_wR_factor_ref 0.1269
_reflns_number_gt 2496
_reflns_number_total 2716
_reflns_threshold_expression >2sigma(I)
_cod_data_source_file jo400845m_si_003.cif
_cod_data_source_block C10H21N2O3S
_cod_original_cell_volume 1338.56(10)
_cod_original_sg_symbol_Hall '-p 2ybc'
_cod_original_sg_symbol_H-M 'P 21/c'
_cod_database_code 4028401

loop_
_symmetry_equiv_pos_as_xyz
'x, y, z'
'-x, y+1/2, -z+1/2'
'-x, -y, -z'
'x, -y-1/2, z-1/2'

loop_
_atom_site_label
_atom_site_type_symbol
_atom_site_fract_x
_atom_site_fract_y
_atom_site_fract_z
_atom_site_U_iso_or_equiv
_atom_site_adp_type
_atom_site_occupancy
_atom_site_symmetry_multiplicity
_atom_site_calc_flag
_atom_site_refinement_flags
C1 C 0.8550(3) 0.20428(7) 0.15878(16) 0.0402(4) Uani 1 1 d .
C2 C 0.9061(3) 0.15311(7) 0.26259(15) 0.0414(4) Uani 1 1 d .
H2B H 1.0755 0.1413 0.3030 0.050 Uiso 1 1 calc R
H2C H 0.8793 0.1689 0.3351 0.050 Uiso 1 1 calc R
C3 C 0.7494(3) 0.09630(7) 0.20138(15) 0.0362(3) Uani 1 1 d .
H3A H 0.5778 0.1078 0.1603 0.043 Uiso 1 1 calc R
C4 C 0.7998(3) 0.07042(7) 0.09202(16) 0.0393(3) Uani 1 1 d .
H4B H 0.6991 0.0342 0.0525 0.047 Uiso 1 1 calc R
H4A H 0.9678 0.0572 0.1348 0.047 Uiso 1 1 calc R
C5 C 0.7537(3) 0.11551(7) -0.02274(15) 0.0383(3) Uani 1 1 d .
C6 C 0.6138(4) 0.23652(8) 0.1180(2) 0.0530(4) Uani 1 1 d .
H6C H 0.5871 0.2682 0.0523 0.064 Uiso 1 1 calc R
H6B H 0.6185 0.2546 0.1974 0.064 Uiso 1 1 calc R
H6A H 0.4842 0.2070 0.0786 0.064 Uiso 1 1 calc R
C7 C 1.0611(4) 0.25125(9) 0.2201(2) 0.0571(5) Uani 1 1 d .
H7C H 1.0301 0.2837 0.1553 0.069 Uiso 1 1 calc R
H7B H 1.2114 0.2313 0.2417 0.069 Uiso 1 1 calc R
H7A H 1.0716 0.2683 0.3019 0.069 Uiso 1 1 calc R
C8 C 0.8912(4) 0.09331(10) -0.0953(2) 0.0609(5) Uani 1 1 d .
H8C H 0.8630 0.1213 -0.1679 0.073 Uiso 1 1 calc R
H8B H 0.8352 0.0529 -0.1324 0.073 Uiso 1 1 calc R
H8A H 1.0617 0.0917 -0.0312 0.073 Uiso 1 1 calc R
C9 C 0.4843(3) 0.12102(9) -0.12555(18) 0.0530(4) Uani 1 1 d .
H9C H 0.4623 0.1498 -0.1957 0.064 Uiso 1 1 calc R
H9B H 0.3985 0.1353 -0.0798 0.064 Uiso 1 1 calc R
H9A H 0.4225 0.0814 -0.1658 0.064 Uiso 1 1 calc R
C10 C 0.7294(5) 0.09398(11) 0.5080(2) 0.0713(6) Uani 1 1 d .
H10C H 0.6357 0.0885 0.5538 0.086 Uiso 1 1 calc R
H10B H 0.6989 0.1343 0.4673 0.086 Uiso 1 1 calc R
H10A H 0.8988 0.0900 0.5728 0.086 Uiso 1 1 calc R
N1 N 0.8502(3) 0.17789(6) 0.03454(14) 0.0441(3) Uani 1 1 d .
N2 N 0.8046(3) 0.04779(6) 0.30481(14) 0.0437(3) Uani 1 1 d .
H2A H 0.9261 0.0238 0.3253 0.052 Uiso 1 1 calc R
O1 O 0.8562(4) 0.21714(7) -0.04872(15) 0.0765(5) Uani 1 1 d .
O2 O 0.3993(2) 0.04701(7) 0.28230(14) 0.0616(4) Uani 1 1 d .
O3 O 0.7194(2) -0.02040(6) 0.44912(13) 0.0535(3) Uani 1 1 d .
S1 S 0.64689(7) 0.037969(18) 0.38081(4) 0.04069(15) Uani 1 1 d .

loop_
_atom_site_aniso_label
_atom_site_aniso_U_11
_atom_site_aniso_U_22
_atom_site_aniso_U_33
_atom_site_aniso_U_23
_atom_site_aniso_U_13
_atom_site_aniso_U_12
C1 0.0521(9) 0.0351(8) 0.0353(7) -0.0034(6) 0.0227(7) -0.0069(7)
C2 0.0493(9) 0.0408(8) 0.0319(7) 0.0005(6) 0.0181(7) -0.0033(7)
C3 0.0376(7) 0.0345(8) 0.0346(7) 0.0083(6) 0.0160(6) 0.0031(6)
C4 0.0417(8) 0.0332(8) 0.0409(8) -0.0001(6) 0.0184(7) 0.0013(6)
C5 0.0434(8) 0.0383(8) 0.0349(7) -0.0035(6) 0.0203(7) -0.0025(6)
C6 0.0663(12) 0.0401(9) 0.0534(10) 0.0030(8) 0.0298(9) 0.0070(8)
C7 0.0699(12) 0.0489(10) 0.0532(10) -0.0096(8) 0.0306(9) -0.0216(9)
C8 0.0718(13) 0.0680(13) 0.0589(11) -0.0108(10) 0.0444(11) -0.0024(10)
C9 0.0504(10) 0.0576(11) 0.0396(9) 0.0004(8) 0.0131(8) 0.0004(8)
C10 0.1029(18) 0.0615(13) 0.0633(13) -0.0129(10) 0.0514(13) -0.0183(12)
N1 0.0599(9) 0.0412(7) 0.0376(7) -0.0018(6) 0.0289(7) -0.0112(6)
N2 0.0450(8) 0.0409(7) 0.0454(7) 0.0156(6) 0.0223(6) 0.0083(6)
O1 0.1361(15) 0.0557(8) 0.0559(8) -0.0010(7) 0.0610(10) -0.0289(9)
O2 0.0410(7) 0.0783(10) 0.0575(8) 0.0186(7) 0.0177(6) 0.0019(6)
O3 0.0566(7) 0.0468(7) 0.0543(7) 0.0180(6) 0.0248(6) -0.0024(6)
S1 0.0414(2) 0.0394(2) 0.0375(2) 0.00709(15) 0.01621(18) -0.00274(15)

loop_
_atom_type_symbol
_atom_type_description
_atom_type_scat_dispersion_real
_atom_type_scat_dispersion_imag
_atom_type_scat_source
C C 0.0033 0.0016 'International Tables Vol C Tables 4.2.6.8 and 6.1.1.4'
H H 0.0000 0.0000 'International Tables Vol C Tables 4.2.6.8 and 6.1.1.4'
N N 0.0061 0.0033 'International Tables Vol C Tables 4.2.6.8 and 6.1.1.4'
O O 0.0106 0.0060 'International Tables Vol C Tables 4.2.6.8 and 6.1.1.4'
S S 0.1246 0.1234 'International Tables Vol C Tables 4.2.6.8 and 6.1.1.4'

loop_
_geom_angle_atom_site_label_1
_geom_angle_atom_site_label_2
_geom_angle_atom_site_label_3
_geom_angle
N1 C1 C2 109.51(13)
N1 C1 C7 107.52(14)
C2 C1 C7 108.95(14)
N1 C1 C6 109.38(14)
C2 C1 C6 111.77(14)
C7 C1 C6 109.62(15)
C3 C2 C1 113.36(12)
C3 C2 H2B 108.9
C1 C2 H2B 108.9
C3 C2 H2C 108.9
C1 C2 H2C 108.9
H2B C2 H2C 107.7
N2 C3 C4 108.00(12)
N2 C3 C2 111.76(12)
C4 C3 C2 108.55(13)
N2 C3 H3A 109.5
C4 C3 H3A 109.5
C2 C3 H3A 109.5
C3 C4 C5 114.54(12)
C3 C4 H4B 108.6
C5 C4 H4B 108.6
C3 C4 H4A 108.6
C5 C4 H4A 108.6
H4B C4 H4A 107.6
N1 C5 C9 108.95(14)
N1 C5 C4 110.31(12)
C9 C5 C4 111.81(14)
N1 C5 C8 107.21(14)
C9 C5 C8 109.63(14)
C4 C5 C8 108.81(14)
C1 C6 H6C 109.5
C1 C6 H6B 109.5
H6C C6 H6B 109.5
C1 C6 H6A 109.5
H6C C6 H6A 109.5
H6B C6 H6A 109.5
C1 C7 H7C 109.5
C1 C7 H7B 109.5
H7C C7 H7B 109.5
C1 C7 H7A 109.5
H7C C7 H7A 109.5
H7B C7 H7A 109.5
C5 C8 H8C 109.5
C5 C8 H8B 109.5
H8C C8 H8B 109.5
C5 C8 H8A 109.5
H8C C8 H8A 109.5
H8B C8 H8A 109.5
C5 C9 H9C 109.5
C5 C9 H9B 109.5
H9C C9 H9B 109.5
C5 C9 H9A 109.5
H9C C9 H9A 109.5
H9B C9 H9A 109.5
S1 C10 H10C 109.5
S1 C10 H10B 109.5
H10C C10 H10B 109.5
S1 C10 H10A 109.5
H10C C10 H10A 109.5
H10B C10 H10A 109.5
O1 N1 C5 116.12(13)
O1 N1 C1 115.61(13)
C5 N1 C1 124.54(12)
C3 N2 S1 122.68(11)
C3 N2 H2A 118.7
S1 N2 H2A 118.7
O2 S1 O3 118.73(8)
O2 S1 N2 107.49(8)
O3 S1 N2 106.31(8)
O2 S1 C10 108.40(12)
O3 S1 C10 106.67(10)
N2 S1 C10 108.95(10)

loop_
_geom_bond_atom_site_label_1
_geom_bond_atom_site_label_2
_geom_bond_distance
C1 N1 1.492(2)
C1 C2 1.524(2)
C1 C7 1.526(2)
C1 C6 1.528(3)
C2 C3 1.518(2)
C2 H2B 0.9700
C2 H2C 0.9700
C3 N2 1.4754(18)
C3 C4 1.516(2)
C3 H3A 0.9800
C4 C5 1.526(2)
C4 H4B 0.9700
C4 H4A 0.9700
C5 N1 1.493(2)
C5 C9 1.524(2)
C5 C8 1.527(2)
C6 H6C 0.9600
C6 H6B 0.9600
C6 H6A 0.9600
C7 H7C 0.9600
C7 H7B 0.9600
C7 H7A 0.9600
C8 H8C 0.9600
C8 H8B 0.9600
C8 H8A 0.9600
C9 H9C 0.9600
C9 H9B 0.9600
C9 H9A 0.9600
C10 S1 1.747(2)
C10 H10C 0.9600
C10 H10B 0.9600
C10 H10A 0.9600
N1 O1 1.2769(18)
N2 S1 1.6088(14)
N2 H2A 0.8600
O2 S1 1.4204(13)
O3 S1 1.4333(13)

loop_
_geom_hbond_atom_site_label_D
_geom_hbond_atom_site_label_H
_geom_hbond_atom_site_label_A
_geom_hbond_distance_DH
_geom_hbond_distance_HA
_geom_hbond_distance_DA
_geom_hbond_angle_DHA
_geom_hbond_site_symmetry_A
N2 H2A O3 0.86 2.43 2.9845(19) 123.1 3_756

loop_
_geom_torsion_atom_site_label_1
_geom_torsion_atom_site_label_2
_geom_torsion_atom_site_label_3
_geom_torsion_atom_site_label_4
_geom_torsion
N1 C1 C2 C3 -48.14(18)
C7 C1 C2 C3 -165.48(15)
C6 C1 C2 C3 73.23(18)
C1 C2 C3 N2 179.84(13)
C1 C2 C3 C4 60.83(17)
N2 C3 C4 C5 -179.41(12)
C2 C3 C4 C5 -58.06(17)
C3 C4 C5 N1 42.93(18)
C3 C4 C5 C9 -78.48(17)
C3 C4 C5 C8 160.27(14)
C9 C5 N1 O1 -67.3(2)
C4 C5 N1 O1 169.63(15)
C8 C5 N1 O1 51.3(2)
C9 C5 N1 C1 89.93(18)
C4 C5 N1 C1 -33.2(2)
C8 C5 N1 C1 -151.49(16)
C2 C1 N1 O1 -166.90(15)
C7 C1 N1 O1 -48.7(2)
C6 C1 N1 O1 70.30(19)
C2 C1 N1 C5 35.8(2)
C7 C1 N1 C5 154.03(16)
C6 C1 N1 C5 -87.01(18)
C4 C3 N2 S1 -143.09(12)
C2 C3 N2 S1 97.58(15)
C3 N2 S1 O2 39.40(15)
C3 N2 S1 O3 167.52(12)
C3 N2 S1 C10 -77.87(16)
